data_4037410
loop_
_publ_author_name
'Galangau, Olivier'
'Delbaere, St\'ephanie'
'Ratel-Ramond, Nicolas'
'Rapenne, Gw\'ena\"el'
'Li, Ruiji'
'Calupitan, Jan Patrick Dela Cruz'
'Nakashima, Takuya'
'Kawai, Tsuyoshi'

_publ_section_title
;
 Dual Photochemical Bond Cleavage for a Diarylethene-Based Phototrigger
 Containing both Methanolic and Acetic Sources.
;
_journal_issue 22
_journal_name_full 'The Journal of organic chemistry'
_journal_page_first 11282
_journal_page_last 11290
_journal_paper_doi 10.1021/acs.joc.6b02256
_journal_volume 81
_journal_year 2016
_chemical_formula_moiety 'C26 H19 O3 S2 N1'
_chemical_formula_sum 'C26 H19 N O3 S2'
_chemical_formula_weight 457.54
_space_group_IT_number 14
_space_group_name_Hall '-P 2yab'
_space_group_name_H-M_alt 'P 1 21/a 1'
_symmetry_cell_setting monoclinic
_symmetry_space_group_name_Hall '-P 2yab'
_symmetry_space_group_name_H-M 'P 1 21/a 1'
_atom_sites_solution_hydrogens difmap
_audit_creation_date 2016-06-14T12:21:43-00:00
_audit_creation_method 'WinGX routine CIF_UPDATE'
_cell_angle_alpha 90
_cell_angle_beta 93.9780(10)
_cell_angle_gamma 90
_cell_formula_units_Z 4
_cell_length_a 13.9787(5)
_cell_length_b 8.8699(3)
_cell_length_c 17.8770(6)
_cell_measurement_reflns_used 235
_cell_measurement_temperature 180(2)
_cell_measurement_theta_max 24.21
_cell_measurement_theta_min 2.68
_cell_volume 2211.22(13)
_computing_cell_refinement 'SAINT V8.34A integration software'
_computing_data_collection 'Bruker APEX2 software'
_computing_data_reduction 'SORTAV (Blessing, 1995)'
_computing_molecular_graphics 'Ortep for Windows (Farrugia, 2012)'
_computing_publication_material 'WinGX publication routines (Farrugia, 2012)'
_computing_structure_refinement 'SHELXL-2014/7 (Sheldrick, 2014)'
_diffrn_ambient_temperature 180(2)
_diffrn_measured_fraction_theta_full 1
_diffrn_measured_fraction_theta_max 0.997
_diffrn_measurement_device_type 'Bruker APEX-II'
_diffrn_measurement_method '\f or \w oscillation scans'
_diffrn_radiation_monochromator graphite
_diffrn_radiation_type MoK\a
_diffrn_radiation_wavelength 0.71073
_diffrn_reflns_av_R_equivalents 0.0833
_diffrn_reflns_Laue_measured_fraction_full 1
_diffrn_reflns_Laue_measured_fraction_max 0.997
_diffrn_reflns_limit_h_max 19
_diffrn_reflns_limit_h_min -20
_diffrn_reflns_limit_k_max 12
_diffrn_reflns_limit_k_min 0
_diffrn_reflns_limit_l_max 25
_diffrn_reflns_limit_l_min 0
_diffrn_reflns_number 6776
_diffrn_reflns_point_group_measured_fraction_full 1
_diffrn_reflns_point_group_measured_fraction_max 0.997
_diffrn_reflns_reduction_process
;
 Scaled and merged with Sortav
 R.H. Blessing, (1987) Cryst. Rev. 1, 3-58
 R.H. Blessing, (1989) J. Appl. Cryst. 22, 396-397
;
_diffrn_reflns_theta_full 25.242
_diffrn_reflns_theta_max 30.593
_diffrn_reflns_theta_min 1.142
_diffrn_source 'sealed x-ray tube'
_diffrn_standards_number 0
_exptl_absorpt_coefficient_mu 0.27
_exptl_absorpt_correction_T_max 0.746
_exptl_absorpt_correction_T_min 0.7
_exptl_absorpt_correction_type multi-scan
_exptl_absorpt_process_details
;
SADABS-2012/1 - Bruker AXS area detector scaling and absorption correction
;
_exptl_crystal_colour white
_exptl_crystal_density_diffrn 1.374
_exptl_crystal_density_method 'not measured'
_exptl_crystal_description parallelepiped
_exptl_crystal_F_000 952
_exptl_crystal_size_max 1.2
_exptl_crystal_size_mid 1
_exptl_crystal_size_min 0.4
_refine_diff_density_max 0.898
_refine_diff_density_min -0.771
_refine_diff_density_rms 0.114
_refine_ls_extinction_method none
_refine_ls_goodness_of_fit_ref 1.012
_refine_ls_hydrogen_treatment refall
_refine_ls_matrix_type full
_refine_ls_number_constraints 0
_refine_ls_number_parameters 365
_refine_ls_number_reflns 6776
_refine_ls_number_restraints 0
_refine_ls_restrained_S_all 1.012
_refine_ls_R_factor_all 0.0678
_refine_ls_R_factor_gt 0.0528
_refine_ls_shift/su_max 0
_refine_ls_shift/su_mean 0
_refine_ls_structure_factor_coef Fsqd
_refine_ls_weighting_details 'w=1/[\s^2^(Fo^2^)+(0.0859P)^2^] where P=(Fo^2^+2Fc^2^)/3'
_refine_ls_weighting_scheme calc
_refine_ls_wR_factor_ref 0.1486
_reflns_number_gt 5295
_reflns_number_total 6776
_reflns_threshold_expression 'I > 2\s(I)'
_cod_data_source_file jo6b02256_si_002.cif
_cod_data_source_block shelx
_cod_original_sg_symbol_H-M P21/a
_cod_database_code 4037410

loop_
_symmetry_equiv_pos_as_xyz
'x, y, z'
-x+1/2,y+1/2,-z
-x,-y,-z
x+1/2,-y+1/2,z

loop_
_atom_site_label
_atom_site_fract_x
_atom_site_fract_y
_atom_site_fract_z
_atom_site_U_iso_or_equiv
_atom_site_adp_type
_atom_site_calc_flag
_atom_site_occupancy
_atom_site_type_symbol
C1 0.85808(18) 0.7200(3) -0.01623(11) 0.0450(5) Uani d 1 C
C2 0.87285(17) 0.7618(2) 0.05850(11) 0.0406(4) Uani d 1 C
C3 0.88965(13) 0.65241(19) 0.11323(9) 0.0291(3) Uani d 1 C
C4 0.89022(11) 0.50095(17) 0.09392(8) 0.0224(3) Uani d 1 C
C5 0.87455(16) 0.4599(2) 0.01875(9) 0.0363(4) Uani d 1 C
C6 0.85877(18) 0.5703(3) -0.03564(10) 0.0460(5) Uani d 1 C
C7 0.90536(11) 0.38616(16) 0.15274(8) 0.0207(3) Uani d 1 C
C8 0.91961(10) 0.28606(16) 0.26652(7) 0.0191(3) Uani d 1 C
C9 0.93863(10) 0.15837(16) 0.22664(8) 0.0204(3) Uani d 1 C
C10 0.92351(11) 0.29551(16) 0.34882(8) 0.0205(3) Uani d 1 C
C11 0.85549(11) 0.37344(16) 0.39177(7) 0.0205(3) Uani d 1 C
C12 0.87764(12) 0.35782(18) 0.46947(8) 0.0252(3) Uani d 1 C
C13 0.99337(12) 0.22733(19) 0.39380(8) 0.0254(3) Uani d 1 C
C14 0.77305(12) 0.45486(17) 0.36761(8) 0.0246(3) Uani d 1 C
C15 0.71595(13) 0.5163(2) 0.41982(9) 0.0307(3) Uani d 1 C
C16 0.73930(15) 0.4978(2) 0.49705(10) 0.0362(4) Uani d 1 C
C17 0.81978(14) 0.4191(2) 0.52218(9) 0.0333(4) Uani d 1 C
C18 0.95607(11) 0.00422(16) 0.25514(8) 0.0209(3) Uani d 1 C
C19 0.89106(11) -0.06536(16) 0.29957(8) 0.0212(3) Uani d 1 C
C20 0.90612(12) -0.20667(18) 0.33051(8) 0.0258(3) Uani d 1 C
C21 0.98859(13) -0.28319(18) 0.31546(9) 0.0291(3) Uani d 1 C
C22 1.05409(12) -0.22097(18) 0.26975(10) 0.0285(3) Uani d 1 C
C23 1.03778(11) -0.07779(17) 0.23935(9) 0.0249(3) Uani d 1 C
C24 0.73947(11) 0.01995(17) 0.25620(9) 0.0256(3) Uani d 1 C
C25 0.66013(14) 0.1235(2) 0.27323(14) 0.0414(4) Uani d 1 C
C26 1.16864(17) -0.0983(3) 0.16155(15) 0.0460(5) Uani d 1 C
N1 0.89990(9) 0.41394(14) 0.22429(7) 0.0209(2) Uani d 1 N
O1 0.80759(8) 0.01248(13) 0.31461(6) 0.0244(2) Uani d 1 O
O2 0.74483(10) -0.05029(16) 0.19972(7) 0.0379(3) Uani d 1 O
O3 1.09785(9) -0.00799(14) 0.19356(9) 0.0373(3) Uani d 1 O
S1 0.93439(3) 0.20162(4) 0.13266(2) 0.02561(11) Uani d 1 S
S2 0.98115(3) 0.25248(5) 0.48801(2) 0.03116(12) Uani d 1 S
H1 0.843(2) 0.796(3) -0.0580(16) 0.050(7) Uiso d 1 H
H2 0.875(2) 0.862(3) 0.0735(16) 0.052(7) Uiso d 1 H
H3 0.901(2) 0.679(3) 0.1619(16) 0.052(7) Uiso d 1 H
H5 0.8744(19) 0.359(3) 0.0067(15) 0.047(7) Uiso d 1 H
H6 0.851(2) 0.539(3) -0.0841(18) 0.058(8) Uiso d 1 H
H13 1.0432(16) 0.175(3) 0.3808(12) 0.027(5) Uiso d 1 H
H14 0.7574(18) 0.464(3) 0.3144(15) 0.041(6) Uiso d 1 H
H15 0.6598(18) 0.566(3) 0.4056(13) 0.035(6) Uiso d 1 H
H16 0.6958(19) 0.535(3) 0.5287(15) 0.042(6) Uiso d 1 H
H17 0.835(2) 0.405(3) 0.5757(16) 0.053(7) Uiso d 1 H
H20 0.8617(16) -0.247(2) 0.3601(12) 0.025(5) Uiso d 1 H
H21 1.0008(18) -0.385(3) 0.3332(14) 0.043(6) Uiso d 1 H
H22 1.1106(19) -0.275(3) 0.2572(14) 0.041(6) Uiso d 1 H
H25A 0.658(3) 0.143(5) 0.324(2) 0.095(12) Uiso d 1 H
H25B 0.597(3) 0.087(4) 0.246(2) 0.078(10) Uiso d 1 H
H25C 0.669(3) 0.215(4) 0.253(2) 0.074(10) Uiso d 1 H
H26A 1.220(2) -0.134(3) 0.1983(15) 0.051(7) Uiso d 1 H
H26B 1.139(2) -0.181(3) 0.1370(16) 0.048(7) Uiso d 1 H
H26C 1.197(2) -0.030(3) 0.1225(16) 0.051(7) Uiso d 1 H

loop_
_atom_site_aniso_label
_atom_site_aniso_U_11
_atom_site_aniso_U_22
_atom_site_aniso_U_33
_atom_site_aniso_U_12
_atom_site_aniso_U_13
_atom_site_aniso_U_23
C1 0.0600(13) 0.0450(11) 0.0291(9) 0.0068(9) -0.0032(8) 0.0205(8)
C2 0.0590(12) 0.0282(9) 0.0339(9) -0.0008(8) -0.0021(8) 0.0122(7)
C3 0.0399(9) 0.0244(7) 0.0222(7) -0.0031(6) -0.0040(6) 0.0050(6)
C4 0.0266(7) 0.0247(7) 0.0156(6) 0.0006(5) -0.0014(5) 0.0032(5)
C5 0.0562(11) 0.0344(9) 0.0175(7) 0.0018(8) -0.0044(7) -0.0006(6)
C6 0.0677(14) 0.0526(12) 0.0166(7) 0.0049(10) -0.0058(8) 0.0074(8)
C7 0.0261(7) 0.0193(6) 0.0165(6) -0.0006(5) -0.0004(5) 0.0016(5)
C8 0.0234(6) 0.0188(6) 0.0147(6) -0.0001(5) -0.0003(5) 0.0010(5)
C9 0.0245(6) 0.0188(6) 0.0179(6) 0.0000(5) 0.0004(5) 0.0013(5)
C10 0.0278(7) 0.0182(6) 0.0151(6) -0.0026(5) -0.0025(5) 0.0008(5)
C11 0.0297(7) 0.0165(6) 0.0147(5) -0.0038(5) -0.0017(5) 0.0003(5)
C12 0.0357(8) 0.0234(7) 0.0159(6) -0.0018(6) -0.0030(5) 0.0003(5)
C13 0.0280(7) 0.0295(8) 0.0182(6) 0.0012(6) -0.0031(5) 0.0018(5)
C14 0.0340(8) 0.0206(7) 0.0189(6) 0.0001(6) -0.0011(5) 0.0004(5)
C15 0.0374(9) 0.0279(8) 0.0269(7) 0.0060(7) 0.0023(6) -0.0006(6)
C16 0.0500(11) 0.0349(10) 0.0246(8) 0.0068(8) 0.0089(7) -0.0038(7)
C17 0.0494(10) 0.0340(9) 0.0165(7) 0.0001(7) 0.0019(6) -0.0018(6)
C18 0.0264(7) 0.0163(6) 0.0193(6) 0.0006(5) -0.0023(5) -0.0002(5)
C19 0.0253(7) 0.0208(7) 0.0170(6) 0.0005(5) -0.0032(5) -0.0003(5)
C20 0.0355(8) 0.0223(7) 0.0186(6) -0.0033(6) -0.0049(6) 0.0033(5)
C21 0.0405(9) 0.0189(7) 0.0260(7) 0.0011(6) -0.0103(6) 0.0005(6)
C22 0.0315(8) 0.0204(7) 0.0324(8) 0.0042(6) -0.0067(6) -0.0019(6)
C23 0.0261(7) 0.0208(7) 0.0273(7) 0.0005(5) -0.0016(5) -0.0015(5)
C24 0.0242(7) 0.0224(7) 0.0298(7) -0.0019(5) -0.0017(5) 0.0047(6)
C25 0.0301(9) 0.0361(10) 0.0576(13) 0.0075(7) 0.0001(8) -0.0012(9)
C26 0.0417(11) 0.0409(11) 0.0575(13) 0.0111(9) 0.0194(9) 0.0040(10)
N1 0.0279(6) 0.0187(6) 0.0156(5) -0.0010(4) -0.0008(4) 0.0009(4)
O1 0.0284(5) 0.0264(5) 0.0184(5) 0.0011(4) 0.0016(4) 0.0005(4)
O2 0.0357(7) 0.0452(8) 0.0310(6) 0.0025(5) -0.0105(5) -0.0083(5)
O3 0.0327(6) 0.0281(6) 0.0531(8) 0.0053(5) 0.0166(5) 0.0057(5)
S1 0.0404(2) 0.0207(2) 0.01586(17) 0.00197(14) 0.00317(14) -0.00100(12)
S2 0.0370(2) 0.0391(3) 0.01614(18) 0.00223(17) -0.00712(15) 0.00338(15)

loop_
_atom_type_symbol
_atom_type_description
_atom_type_scat_dispersion_real
_atom_type_scat_dispersion_imag
_atom_type_scat_source
C C 0.0033 0.0016 'International Tables Vol C Tables 4.2.6.8 and 6.1.1.4'
H H 0 0 'International Tables Vol C Tables 4.2.6.8 and 6.1.1.4'
N N 0.0061 0.0033 'International Tables Vol C Tables 4.2.6.8 and 6.1.1.4'
O O 0.0106 0.006 'International Tables Vol C Tables 4.2.6.8 and 6.1.1.4'
S S 0.1246 0.1234 'International Tables Vol C Tables 4.2.6.8 and 6.1.1.4'

loop_
_geom_angle_atom_site_label_1
_geom_angle_atom_site_label_2
_geom_angle_atom_site_label_3
_geom_angle
C6 C1 C2 119.90(17)
C6 C1 H1 117.2(15)
C2 C1 H1 122.8(15)
C3 C2 C1 119.94(19)
C3 C2 H2 117.7(17)
C1 C2 H2 122.3(17)
C2 C3 C4 120.38(16)
C2 C3 H3 120.4(17)
C4 C3 H3 119.2(17)
C3 C4 C5 119.29(14)
C3 C4 C7 119.75(13)
C5 C4 C7 120.95(15)
C6 C5 C4 119.88(18)
C6 C5 H5 121.5(16)
C4 C5 H5 118.6(17)
C1 C6 C5 120.61(18)
C1 C6 H6 122.1(19)
C5 C6 H6 117.3(19)
N1 C7 C4 123.61(13)
N1 C7 S1 114.26(10)
C4 C7 S1 122.12(11)
C9 C8 N1 115.61(12)
C9 C8 C10 124.81(12)
N1 C8 C10 119.52(12)
C8 C9 C18 128.23(13)
C8 C9 S1 109.15(10)
C18 C9 S1 122.56(11)
C13 C10 C11 111.79(13)
C13 C10 C8 122.70(14)
C11 C10 C8 125.51(13)
C14 C11 C12 118.30(14)
C14 C11 C10 129.93(13)
C12 C11 C10 111.75(13)
C17 C12 C11 122.00(15)
C17 C12 S2 126.59(12)
C11 C12 S2 111.39(12)
C10 C13 S2 113.87(13)
C10 C13 H13 128.6(14)
S2 C13 H13 117.5(14)
C15 C14 C11 119.73(14)
C15 C14 H14 122.0(15)
C11 C14 H14 118.2(15)
C14 C15 C16 120.77(16)
C14 C15 H15 121.7(15)
C16 C15 H15 117.5(15)
C17 C16 C15 120.65(16)
C17 C16 H16 122.9(16)
C15 C16 H16 116.3(16)
C16 C17 C12 118.54(15)
C16 C17 H17 120.3(17)
C12 C17 H17 121.1(17)
C19 C18 C23 117.32(13)
C19 C18 C9 120.65(13)
C23 C18 C9 122.03(13)
C20 C19 C18 122.94(14)
C20 C19 O1 118.53(14)
C18 C19 O1 118.52(12)
C21 C20 C19 118.35(15)
C21 C20 H20 122.1(13)
C19 C20 H20 119.5(13)
C20 C21 C22 120.98(15)
C20 C21 H21 121.7(15)
C22 C21 H21 117.2(15)
C21 C22 C23 119.78(16)
C21 C22 H22 121.6(15)
C23 C22 H22 118.6(15)
O3 C23 C22 123.89(15)
O3 C23 C18 115.54(13)
C22 C23 C18 120.57(15)
O2 C24 O1 122.71(15)
O2 C24 C25 125.95(16)
O1 C24 C25 111.34(15)
C24 C25 H25A 113(3)
C24 C25 H25B 109(2)
H25A C25 H25B 116(3)
C24 C25 H25C 110(2)
H25A C25 H25C 104(3)
H25B C25 H25C 103(3)
O3 C26 H26A 114.1(16)
O3 C26 H26B 109.3(17)
H26A C26 H26B 110(2)
O3 C26 H26C 104.6(16)
H26A C26 H26C 110(2)
H26B C26 H26C 109(2)
C7 N1 C8 110.90(12)
C24 O1 C19 115.10(12)
C23 O3 C26 117.44(15)
C9 S1 C7 90.06(7)
C13 S2 C12 91.20(7)

loop_
_geom_bond_atom_site_label_1
_geom_bond_atom_site_label_2
_geom_bond_distance
C1 C6 1.373(3)
C1 C2 1.388(3)
C1 H1 1.02(3)
C2 C3 1.386(2)
C2 H2 0.92(3)
C3 C4 1.387(2)
C3 H3 0.90(3)
C4 C5 1.395(2)
C4 C7 1.4684(19)
C5 C6 1.387(3)
C5 H5 0.92(3)
C6 H6 0.91(3)
C7 N1 1.3100(18)
C7 S1 1.7301(15)
C8 C9 1.374(2)
C8 N1 1.3797(18)
C8 C10 1.4709(19)
C9 C18 1.474(2)
C9 S1 1.7203(14)
C10 C13 1.363(2)
C10 C11 1.440(2)
C11 C14 1.403(2)
C11 C12 1.4087(19)
C12 C17 1.394(2)
C12 S2 1.7350(17)
C13 S2 1.7192(16)
C13 H13 0.88(2)
C14 C15 1.382(2)
C14 H14 0.96(3)
C15 C16 1.406(2)
C15 H15 0.92(2)
C16 C17 1.373(3)
C16 H16 0.92(3)
C17 H17 0.97(3)
C18 C19 1.392(2)
C18 C23 1.399(2)
C19 C20 1.380(2)
C19 O1 1.3977(18)
C20 C21 1.380(3)
C20 H20 0.91(2)
C21 C22 1.384(3)
C21 H21 0.96(3)
C22 C23 1.394(2)
C22 H22 0.96(3)
C23 O3 1.362(2)
C24 O2 1.193(2)
C24 O1 1.3651(19)
C24 C25 1.488(2)
C25 H25A 0.93(4)
C25 H25B 1.02(4)
C25 H25C 0.90(4)
C26 O3 1.424(2)
C26 H26A 1.00(3)
C26 H26B 0.93(3)
C26 H26C 1.02(3)

loop_
_geom_torsion_atom_site_label_1
_geom_torsion_atom_site_label_2
_geom_torsion_atom_site_label_3
_geom_torsion_atom_site_label_4
_geom_torsion
C6 C1 C2 C3 0.9(4)
C1 C2 C3 C4 -1.1(3)
C2 C3 C4 C5 0.6(3)
C2 C3 C4 C7 -178.24(18)
C3 C4 C5 C6 0.1(3)
C7 C4 C5 C6 178.87(19)
C2 C1 C6 C5 -0.3(4)
C4 C5 C6 C1 -0.2(4)
C3 C4 C7 N1 14.0(2)
C5 C4 C7 N1 -164.78(17)
C3 C4 C7 S1 -164.79(13)
C5 C4 C7 S1 16.4(2)
N1 C8 C9 C18 -175.87(14)
C10 C8 C9 C18 7.1(2)
N1 C8 C9 S1 1.46(16)
C10 C8 C9 S1 -175.52(12)
C9 C8 C10 C13 40.6(2)
N1 C8 C10 C13 -136.28(16)
C9 C8 C10 C11 -138.38(16)
N1 C8 C10 C11 44.7(2)
C13 C10 C11 C14 -178.87(15)
C8 C10 C11 C14 0.2(2)
C13 C10 C11 C12 -0.79(18)
C8 C10 C11 C12 178.29(13)
C14 C11 C12 C17 0.7(2)
C10 C11 C12 C17 -177.62(15)
C14 C11 C12 S2 179.46(11)
C10 C11 C12 S2 1.12(16)
C11 C10 C13 S2 0.10(18)
C8 C10 C13 S2 -179.01(11)
C12 C11 C14 C15 -0.4(2)
C10 C11 C14 C15 177.63(15)
C11 C14 C15 C16 -0.2(3)
C14 C15 C16 C17 0.5(3)
C15 C16 C17 C12 -0.1(3)
C11 C12 C17 C16 -0.5(3)
S2 C12 C17 C16 -179.02(15)
C8 C9 C18 C19 53.3(2)
S1 C9 C18 C19 -123.68(13)
C8 C9 C18 C23 -126.39(17)
S1 C9 C18 C23 56.60(18)
C23 C18 C19 C20 2.8(2)
C9 C18 C19 C20 -176.93(13)
C23 C18 C19 O1 -178.36(12)
C9 C18 C19 O1 1.9(2)
C18 C19 C20 C21 -1.2(2)
O1 C19 C20 C21 179.94(13)
C19 C20 C21 C22 -0.8(2)
C20 C21 C22 C23 1.1(2)
C21 C22 C23 O3 -179.65(15)
C21 C22 C23 C18 0.5(2)
C19 C18 C23 O3 177.74(13)
C9 C18 C23 O3 -2.5(2)
C19 C18 C23 C22 -2.4(2)
C9 C18 C23 C22 177.32(14)
C4 C7 N1 C8 -178.57(13)
S1 C7 N1 C8 0.29(16)
C9 C8 N1 C7 -1.16(18)
C10 C8 N1 C7 176.00(13)
O2 C24 O1 C19 9.2(2)
C25 C24 O1 C19 -171.42(14)
C20 C19 O1 C24 -106.57(15)
C18 C19 O1 C24 74.54(16)
C22 C23 O3 C26 14.8(3)
C18 C23 O3 C26 -165.35(17)
C8 C9 S1 C7 -1.04(11)
C18 C9 S1 C7 176.48(13)
N1 C7 S1 C9 0.45(12)
C4 C7 S1 C9 179.33(13)
C10 C13 S2 C12 0.47(13)
C17 C12 S2 C13 177.77(16)
C11 C12 S2 C13 -0.91(12)
